data_7234450
loop_
_publ_author_name
'F. Grepioni'
'S. d'Agostino'
'D. Braga'
'A. Bertocco'
'L. Catalano'
'B. Ventura'

_publ_section_title
;
 Fluorescent crystals and co-crystals of 1,8-naphthalimide derivatives:
 synthesis, structure determination and photophysical characterization
;
_journal_name_full 'Journal of Materials Chemistry C'
_journal_page_first 9425
_journal_page_last 9434
_journal_paper_doi 10.1039/C5TC01518A
_journal_volume 3
_journal_year 2015
_chemical_formula_moiety 'c23 h21 n3 o2 * c3 f2 i1'
_chemical_formula_sum 'C26 H21 F2 I N3 O2'
_chemical_formula_weight 572.36
_chemical_name_common 'XB co-crystal'
_space_group_IT_number 14
_space_group_name_Hall '-P 2yn'
_space_group_name_H-M_alt 'P 1 21/n 1'
_symmetry_cell_setting monoclinic
_symmetry_space_group_name_H-M 'P 1 21/n 1'
_atom_sites_solution_hydrogens geom
_atom_sites_solution_primary direct
_atom_sites_solution_secondary difmap
_cell_angle_alpha 90.00
_cell_angle_beta 93.669(7)
_cell_angle_gamma 90.00
_cell_formula_units_Z 4
_cell_length_a 5.1722(4)
_cell_length_b 11.5170(11)
_cell_length_c 38.904(3)
_cell_measurement_reflns_used 2053
_cell_measurement_temperature 293(2)
_cell_measurement_theta_max 25.5430
_cell_measurement_theta_min 3.1630
_cell_volume 2312.7(3)
_computing_cell_refinement
;
CrysAlisPro, Agilent Technologies,
Version 1.171.36.28 (release 01-02-2013 CrysAlis171 .NET)
(compiled Feb  1 2013,16:14:44)
;
_computing_data_collection
;
CrysAlisPro, Agilent Technologies,
Version 1.171.36.28 (release 01-02-2013 CrysAlis171 .NET)
(compiled Feb  1 2013,16:14:44)
;
_computing_data_reduction
;
CrysAlisPro, Agilent Technologies,
Version 1.171.36.28 (release 01-02-2013 CrysAlis171 .NET)
(compiled Feb  1 2013,16:14:44)
;
_computing_structure_refinement 'SHELXL-97 (Sheldrick, 2008)'
_computing_structure_solution 'SIR-92 (altomare giacovazzo 92)'
_diffrn_ambient_temperature 293(2)
_diffrn_detector_area_resol_mean 16.1340
_diffrn_measured_fraction_theta_full 0.999
_diffrn_measured_fraction_theta_max 0.889
_diffrn_measurement_details
;
#__ type_ start__ end____ width___ exp.time_
  1 omega  -25.00   23.00   1.0000   60.0000
omega____ theta____ kappa____ phi______ frames
    -      -19.3142  -99.0000   90.0000 48

#__ type_ start__ end____ width___ exp.time_
  2 omega  -17.00   10.00   1.0000   60.0000
omega____ theta____ kappa____ phi______ frames
    -      -19.3142  -99.0000 -120.0000 27

#__ type_ start__ end____ width___ exp.time_
  3 omega  -21.00    7.00   1.0000   60.0000
omega____ theta____ kappa____ phi______ frames
    -      -19.3142  -99.0000   30.0000 28

#__ type_ start__ end____ width___ exp.time_
  4 omega    9.00   45.00   1.0000   60.0000
omega____ theta____ kappa____ phi______ frames
    -      -19.3142   38.0000 -150.0000 36

#__ type_ start__ end____ width___ exp.time_
  5 omega  -45.00    3.00   1.0000   60.0000
omega____ theta____ kappa____ phi______ frames
    -       20.5642  -57.0000  -90.0000 48

#__ type_ start__ end____ width___ exp.time_
  6 omega    2.00   84.00   1.0000   60.0000
omega____ theta____ kappa____ phi______ frames
    -       20.5642   57.0000 -120.0000 82

#__ type_ start__ end____ width___ exp.time_
  7 omega  -25.00   60.00   1.0000   60.0000
omega____ theta____ kappa____ phi______ frames
    -       20.5642  -99.0000    0.0000 85

#__ type_ start__ end____ width___ exp.time_
  8 omega   -1.00   87.00   1.0000   60.0000
omega____ theta____ kappa____ phi______ frames
    -       20.5642   57.0000  150.0000 88

#__ type_ start__ end____ width___ exp.time_
  9 omega   30.00   92.00   1.0000   60.0000
omega____ theta____ kappa____ phi______ frames
    -       20.5642   19.0000   90.0000 62

#__ type_ start__ end____ width___ exp.time_
 10 omega  -24.00    7.00   1.0000   60.0000
omega____ theta____ kappa____ phi______ frames
    -       20.5642   19.0000   90.0000 31

;
_diffrn_measurement_device_type 'Xcalibur, Sapphire3'
_diffrn_measurement_method 'omega scan'
_diffrn_radiation_monochromator graphite
_diffrn_radiation_source 'Enhance (Mo) X-ray Source'
_diffrn_radiation_type MoK\a
_diffrn_radiation_wavelength 0.71073
_diffrn_reflns_av_R_equivalents 0.1732
_diffrn_reflns_av_sigmaI/netI 0.2175
_diffrn_reflns_limit_h_max 6
_diffrn_reflns_limit_h_min -7
_diffrn_reflns_limit_k_max 16
_diffrn_reflns_limit_k_min -14
_diffrn_reflns_limit_l_max 46
_diffrn_reflns_limit_l_min -53
_diffrn_reflns_number 25307
_diffrn_reflns_theta_full 25.00
_diffrn_reflns_theta_max 30.07
_diffrn_reflns_theta_min 2.74
_exptl_absorpt_coefficient_mu 1.430
_exptl_absorpt_correction_T_max 1.00000
_exptl_absorpt_correction_T_min 0.45366
_exptl_absorpt_correction_type multi-scan
_exptl_absorpt_process_details
;
CrysAlisPro, Agilent Technologies,
Version 1.171.36.28 (release 01-02-2013 CrysAlis171 .NET)
(compiled Feb  1 2013,16:14:44)
Empirical absorption correction using spherical harmonics,
 implemented in SCALE3 ABSPACK scaling algorithm.
;
_exptl_crystal_colour 'pale yellow'
_exptl_crystal_density_diffrn 1.644
_exptl_crystal_density_method 'not measured'
_exptl_crystal_description needle
_exptl_crystal_F_000 1140
_exptl_crystal_size_max 0.05
_exptl_crystal_size_mid 0.002
_exptl_crystal_size_min 0.001
_refine_diff_density_max 0.480
_refine_diff_density_min -0.508
_refine_diff_density_rms 0.092
_refine_ls_extinction_method none
_refine_ls_goodness_of_fit_ref 0.970
_refine_ls_hydrogen_treatment mixed
_refine_ls_matrix_type full
_refine_ls_number_parameters 307
_refine_ls_number_reflns 6047
_refine_ls_number_restraints 0
_refine_ls_restrained_S_all 0.970
_refine_ls_R_factor_all 0.2418
_refine_ls_R_factor_gt 0.0836
_refine_ls_shift/su_max 0.001
_refine_ls_shift/su_mean 0.000
_refine_ls_structure_factor_coef Fsqd
_refine_ls_weighting_details 'calc w=1/[\s^2^(Fo^2^)+(0.0131P)^2^+0.0000P] where P=(Fo^2^+2Fc^2^)/3'
_refine_ls_weighting_scheme calc
_refine_ls_wR_factor_gt 0.0897
_refine_ls_wR_factor_ref 0.1215
_reflns_number_gt 2291
_reflns_number_total 6047
_reflns_threshold_expression >2\s(I)
_cod_data_source_file J-Mater-Chem-C-2015-3-9425.cif
_cod_data_source_block '[(2)2(I2F4)]'
_cod_original_sg_symbol_H-M P21/n
_cod_database_code 7234450

loop_
_symmetry_equiv_pos_as_xyz
'x, y, z'
'-x+1/2, y+1/2, -z+1/2'
'-x, -y, -z'
'x-1/2, -y-1/2, z-1/2'

loop_
_atom_site_label
_atom_site_type_symbol
_atom_site_fract_x
_atom_site_fract_y
_atom_site_fract_z
_atom_site_U_iso_or_equiv
_atom_site_adp_type
_atom_site_occupancy
_atom_site_symmetry_multiplicity
_atom_site_calc_flag
_atom_site_refinement_flags
_atom_site_disorder_assembly
_atom_site_disorder_group
C1 C 0.6306(13) 0.0863(5) 0.76028(18) 0.0442(19) Uani 1 1 d . . .
H1 H 0.5121 0.0353 0.7690 0.053 Uiso 1 1 calc R . .
C2 C 0.7791(12) 0.1548(5) 0.78234(18) 0.0363(17) Uani 1 1 d . . .
C3 C 0.9692(13) 0.2280(5) 0.76931(18) 0.0386(18) Uani 1 1 d . . .
C4 C 1.1311(13) 0.2960(5) 0.79177(19) 0.0412(18) Uani 1 1 d . . .
C5 C 1.3239(13) 0.3635(6) 0.7791(2) 0.055(2) Uani 1 1 d . . .
H5 H 1.4271 0.4102 0.7939 0.066 Uiso 1 1 calc R . .
C6 C 1.3628(13) 0.3612(6) 0.7440(2) 0.055(2) Uani 1 1 d . . .
H6 H 1.4980 0.4038 0.7357 0.067 Uiso 1 1 calc R . .
C7 C 1.2052(12) 0.2974(6) 0.72175(19) 0.051(2) Uani 1 1 d . . .
H7 H 1.2338 0.2976 0.6984 0.061 Uiso 1 1 calc R . .
C8 C 1.0010(12) 0.2315(5) 0.73362(19) 0.0387(18) Uani 1 1 d . . .
C9 C 0.8306(13) 0.1649(6) 0.71079(19) 0.0435(18) Uani 1 1 d . . .
C10 C 0.6541(13) 0.0918(5) 0.72462(18) 0.0453(19) Uani 1 1 d . . .
H10 H 0.5487 0.0453 0.7101 0.054 Uiso 1 1 calc R . .
C11 C 0.7289(14) 0.1581(6) 0.8187(2) 0.047(2) Uani 1 1 d . . .
C12 C 1.0894(14) 0.3001(6) 0.8287(2) 0.048(2) Uani 1 1 d . . .
C13 C 0.8137(14) 0.2487(6) 0.87560(18) 0.058(2) Uani 1 1 d . . .
H13A H 0.6274 0.2587 0.8754 0.070 Uiso 1 1 calc R . .
H13B H 0.8929 0.3196 0.8847 0.070 Uiso 1 1 calc R . .
C14 C 0.8890(13) 0.1522(5) 0.89957(19) 0.0432(19) Uani 1 1 d . . .
C15 C 1.0908(13) 0.0757(6) 0.89495(19) 0.054(2) Uani 1 1 d . . .
H15 H 1.1849 0.0803 0.8754 0.064 Uiso 1 1 calc R . .
C16 C 1.1493(14) -0.0061(6) 0.9194(2) 0.060(2) Uani 1 1 d . . .
H16 H 1.2846 -0.0579 0.9167 0.073 Uiso 1 1 calc R . .
C17 C 1.0091(17) -0.0121(7) 0.9479(2) 0.074(3) Uani 1 1 d . . .
H17 H 1.0434 -0.0681 0.9648 0.089 Uiso 1 1 calc R . .
C18 C 0.8149(15) 0.0683(7) 0.9505(2) 0.069(3) Uani 1 1 d . . .
H18 H 0.7201 0.0654 0.9700 0.083 Uiso 1 1 calc R . .
C19 C 0.7838(13) 0.2936(6) 0.66102(18) 0.054(2) Uani 1 1 d . . .
H19A H 0.8524 0.3528 0.6768 0.065 Uiso 1 1 calc R . .
H19B H 0.5970 0.3028 0.6586 0.065 Uiso 1 1 calc R . .
C20 C 0.8941(14) 0.3105(7) 0.62656(19) 0.067(2) Uani 1 1 d . . .
H20A H 1.0817 0.3064 0.6291 0.080 Uiso 1 1 calc R . .
H20B H 0.8461 0.3865 0.6175 0.080 Uiso 1 1 calc R . .
C21 C 0.7916(17) 0.2172(8) 0.6016(2) 0.089(3) Uani 1 1 d . . .
H21A H 0.6071 0.2281 0.5966 0.107 Uiso 1 1 calc R . .
H21B H 0.8764 0.2238 0.5802 0.107 Uiso 1 1 calc R . .
C22 C 0.8408(16) 0.0977(7) 0.6169(2) 0.086(3) Uani 1 1 d . . .
H22A H 1.0256 0.0825 0.6188 0.104 Uiso 1 1 calc R . .
H22B H 0.7590 0.0396 0.6018 0.104 Uiso 1 1 calc R . .
C23 C 0.7336(16) 0.0884(6) 0.6527(2) 0.075(3) Uani 1 1 d . . .
H23A H 0.5466 0.0969 0.6507 0.090 Uiso 1 1 calc R . .
H23B H 0.7739 0.0125 0.6624 0.090 Uiso 1 1 calc R . .
C24 C 0.0239(15) 0.3872(6) 1.0084(2) 0.054(2) Uani 1 1 d . . .
C25 C 0.1629(13) 0.4260(7) 0.98200(19) 0.051(2) Uani 1 1 d . . .
C26 C 0.1323(13) 0.5413(7) 0.97454(18) 0.054(2) Uani 1 1 d . . .
N1 N 0.7530(11) 0.1493(5) 0.92737(17) 0.0591(18) Uani 1 1 d . . .
N2 N 0.8838(12) 0.2346(5) 0.84014(15) 0.0486(16) Uani 1 1 d . . .
N3 N 0.8467(11) 0.1784(5) 0.67538(15) 0.0559(16) Uani 1 1 d . . .
O1 O 0.5628(9) 0.1006(4) 0.83190(13) 0.0659(16) Uani 1 1 d . . .
O2 O 1.2184(10) 0.3599(4) 0.84894(14) 0.0705(16) Uani 1 1 d . . .
F1 F 0.0454(9) 0.2747(4) 1.01731(12) 0.0916(16) Uani 1 1 d . . .
F2 F 0.2662(9) 0.5882(4) 0.94865(12) 0.0922(16) Uani 1 1 d . . .
I001 I 0.40430(10) 0.31777(5) 0.955356(14) 0.0653(2) Uani 1 1 d . . .

loop_
_atom_site_aniso_label
_atom_site_aniso_U_11
_atom_site_aniso_U_22
_atom_site_aniso_U_33
_atom_site_aniso_U_23
_atom_site_aniso_U_13
_atom_site_aniso_U_12
C1 0.058(5) 0.021(4) 0.055(5) 0.003(4) 0.010(4) 0.000(3)
C2 0.043(4) 0.030(4) 0.036(4) 0.001(3) 0.002(4) 0.005(3)
C3 0.044(5) 0.029(4) 0.043(5) 0.006(3) 0.005(4) 0.005(3)
C4 0.039(4) 0.030(4) 0.055(5) 0.003(4) 0.000(4) 0.001(3)
C5 0.046(5) 0.040(5) 0.077(7) -0.001(4) -0.009(5) 0.004(4)
C6 0.037(5) 0.048(5) 0.081(7) 0.016(5) 0.000(5) 0.003(4)
C7 0.035(5) 0.059(5) 0.059(6) 0.015(4) 0.015(4) 0.010(4)
C8 0.019(4) 0.036(4) 0.061(6) -0.003(4) 0.006(4) 0.006(3)
C9 0.049(5) 0.035(5) 0.047(5) 0.007(4) 0.011(4) 0.013(4)
C10 0.055(5) 0.031(4) 0.050(5) -0.003(4) 0.001(4) -0.005(4)
C11 0.046(5) 0.040(5) 0.056(6) 0.007(4) 0.003(4) 0.012(4)
C12 0.045(5) 0.044(5) 0.055(6) -0.001(4) -0.004(4) 0.010(4)
C13 0.071(6) 0.050(5) 0.054(6) -0.002(4) 0.001(4) 0.025(4)
C14 0.042(5) 0.035(5) 0.053(5) -0.007(4) 0.006(4) -0.005(4)
C15 0.061(6) 0.050(5) 0.051(5) -0.004(4) 0.011(4) 0.011(4)
C16 0.054(6) 0.049(5) 0.079(7) -0.002(5) 0.002(5) 0.015(4)
C17 0.091(7) 0.066(6) 0.065(7) 0.021(5) -0.002(5) -0.001(5)
C18 0.070(6) 0.081(7) 0.060(6) 0.000(5) 0.023(5) 0.009(5)
C19 0.048(5) 0.049(5) 0.066(6) 0.013(4) 0.010(4) 0.006(4)
C20 0.066(6) 0.076(6) 0.060(6) 0.027(5) 0.026(5) 0.010(5)
C21 0.119(8) 0.099(8) 0.050(6) 0.007(6) 0.010(6) 0.022(6)
C22 0.118(8) 0.081(7) 0.062(7) -0.007(5) 0.015(6) 0.027(6)
C23 0.113(8) 0.055(6) 0.057(6) -0.006(5) -0.002(5) -0.003(5)
C24 0.056(6) 0.046(5) 0.061(6) 0.015(5) 0.010(4) 0.003(4)
C25 0.049(5) 0.053(5) 0.050(5) -0.012(4) 0.009(4) -0.007(4)
C26 0.043(5) 0.076(6) 0.045(5) -0.013(5) 0.021(4) -0.007(5)
N1 0.056(4) 0.076(5) 0.046(4) 0.006(4) 0.013(4) 0.016(4)
N2 0.058(4) 0.050(4) 0.038(4) 0.002(3) 0.006(3) 0.007(3)
N3 0.081(5) 0.038(4) 0.049(4) -0.001(4) 0.004(3) 0.000(4)
O1 0.069(4) 0.066(4) 0.065(4) 0.010(3) 0.018(3) -0.007(3)
O2 0.076(4) 0.065(4) 0.069(4) -0.016(3) -0.010(3) -0.005(3)
F1 0.119(4) 0.065(3) 0.095(4) 0.013(3) 0.037(3) 0.013(3)
F2 0.109(4) 0.082(3) 0.092(4) 0.014(3) 0.060(3) 0.005(3)
I001 0.0623(4) 0.0755(4) 0.0586(4) -0.0170(3) 0.0086(3) 0.0045(3)

loop_
_atom_type_symbol
_atom_type_description
_atom_type_scat_dispersion_real
_atom_type_scat_dispersion_imag
_atom_type_scat_source
C C 0.0033 0.0016 'International Tables Vol C Tables 4.2.6.8 and 6.1.1.4'
H H 0.0000 0.0000 'International Tables Vol C Tables 4.2.6.8 and 6.1.1.4'
N N 0.0061 0.0033 'International Tables Vol C Tables 4.2.6.8 and 6.1.1.4'
O O 0.0106 0.0060 'International Tables Vol C Tables 4.2.6.8 and 6.1.1.4'
F F 0.0171 0.0103 'International Tables Vol C Tables 4.2.6.8 and 6.1.1.4'
I I -0.4742 1.8119 'International Tables Vol C Tables 4.2.6.8 and 6.1.1.4'

loop_
_geom_angle_atom_site_label_1
_geom_angle_atom_site_label_2
_geom_angle_atom_site_label_3
_geom_angle
_geom_angle_site_symmetry_1
_geom_angle_site_symmetry_3
C2 C1 C10 121.0(6) . .
C1 C2 C3 119.7(6) . .
C1 C2 C11 119.9(7) . .
C3 C2 C11 120.3(7) . .
C4 C3 C8 119.5(6) . .
C4 C3 C2 120.6(7) . .
C8 C3 C2 119.9(7) . .
C5 C4 C3 120.4(7) . .
C5 C4 C12 119.1(7) . .
C3 C4 C12 120.4(7) . .
C4 C5 C6 119.5(7) . .
C7 C6 C5 121.0(7) . .
C6 C7 C8 120.9(7) . .
C7 C8 C3 118.6(7) . .
C7 C8 C9 122.1(7) . .
C3 C8 C9 119.3(6) . .
C10 C9 N3 122.5(7) . .
C10 C9 C8 118.8(7) . .
N3 C9 C8 118.6(6) . .
C9 C10 C1 121.1(7) . .
O1 C11 N2 118.2(7) . .
O1 C11 C2 124.6(7) . .
N2 C11 C2 117.2(7) . .
O2 C12 N2 119.8(7) . .
O2 C12 C4 123.0(7) . .
N2 C12 C4 117.2(7) . .
N2 C13 C14 116.1(6) . .
N1 C14 C15 122.1(7) . .
N1 C14 C13 113.5(6) . .
C15 C14 C13 124.3(7) . .
C16 C15 C14 119.1(7) . .
C15 C16 C17 119.8(7) . .
C16 C17 C18 117.1(8) . .
N1 C18 C17 124.8(8) . .
N3 C19 C20 111.6(6) . .
C19 C20 C21 109.9(6) . .
C22 C21 C20 110.4(7) . .
C21 C22 C23 111.0(6) . .
N3 C23 C22 110.2(6) . .
F1 C24 C26 120.1(8) . 3_567
F1 C24 C25 118.1(8) . .
C26 C24 C25 121.8(7) 3_567 .
C26 C25 C24 114.7(7) . .
C26 C25 I001 122.7(6) . .
C24 C25 I001 122.6(6) . .
C24 C26 C25 123.4(7) 3_567 .
C24 C26 F2 117.7(8) 3_567 .
C25 C26 F2 118.9(7) . .
C18 N1 C14 117.1(6) . .
C12 N2 C11 123.9(6) . .
C12 N2 C13 118.8(6) . .
C11 N2 C13 117.3(6) . .
C9 N3 C23 118.1(6) . .
C9 N3 C19 116.8(6) . .
C23 N3 C19 109.9(6) . .

loop_
_geom_bond_atom_site_label_1
_geom_bond_atom_site_label_2
_geom_bond_distance
_geom_bond_site_symmetry_2
C1 C2 1.365(8) .
C1 C10 1.402(8) .
C2 C3 1.413(8) .
C2 C11 1.455(9) .
C3 C4 1.409(8) .
C3 C8 1.409(8) .
C4 C5 1.380(8) .
C4 C12 1.466(9) .
C5 C6 1.391(9) .
C6 C7 1.366(9) .
C7 C8 1.403(8) .
C8 C9 1.434(8) .
C9 C10 1.376(8) .
C9 N3 1.394(8) .
C11 O1 1.223(7) .
C11 N2 1.424(8) .
C12 O2 1.213(7) .
C12 N2 1.400(8) .
C13 N2 1.458(7) .
C13 C14 1.486(8) .
C14 N1 1.328(8) .
C14 C15 1.387(8) .
C15 C16 1.359(9) .
C16 C17 1.364(9) .
C17 C18 1.375(9) .
C18 N1 1.322(9) .
C19 N3 1.469(7) .
C19 C20 1.503(8) .
C20 C21 1.520(9) .
C21 C22 1.514(9) .
C22 C23 1.534(9) .
C23 N3 1.460(8) .
C24 F1 1.344(7) .
C24 C26 1.357(9) 3_567
C24 C25 1.367(9) .
C25 C26 1.366(9) .
C25 I001 2.087(7) .
C26 C24 1.357(9) 3_567
C26 F2 1.370(7) .
